data_7715034
loop_
_publ_author_name
'Hu, Mei'
'Wang, Jialong'
'Tuerhong, Nuerbiye'
'Zhang, Zhiyuan'
'Jing, Qun'
'Chen, Zhaohui'
'Yang, Yonglei'
'Lee, Ming-Hsien'

_publ_section_title
;
 Novel antimony phosphates with enlarged birefringence induced by lone
 pair cations.
;
_journal_issue 7
_journal_name_full 'Dalton transactions (Cambridge, England : 2003)'
_journal_page_first 3377
_journal_page_last 3385
_journal_paper_doi 10.1039/d3dt03833e
_journal_volume 53
_journal_year 2024
_chemical_formula_moiety 'Cs2 O13 P3 Sb3'
_chemical_formula_sum 'Cs2 O13 P3 Sb3'
_chemical_formula_weight 931.98
_space_group_crystal_system triclinic
_space_group_IT_number 2
_space_group_name_Hall '-P 1'
_space_group_name_H-M_alt 'P -1'
_atom_sites_solution_primary iterative
_audit_creation_date 2023-02-20
_audit_creation_method
;
Olex2 1.3
(compiled 2020.11.12 svn.r5f609507 for OlexSys, GUI svn.r6408)
;
_audit_update_record
;
2023-09-20 deposited with the CCDC.	2024-01-18 downloaded from the CCDC.
;
_cell_angle_alpha 98.7480(10)
_cell_angle_beta 104.7060(10)
_cell_angle_gamma 109.2790(10)
_cell_formula_units_Z 2
_cell_length_a 7.2896(2)
_cell_length_b 9.6583(3)
_cell_length_c 11.5880(3)
_cell_measurement_reflns_used 9511
_cell_measurement_temperature 302(2)
_cell_measurement_theta_max 27.54
_cell_measurement_theta_min 2.31
_cell_volume 719.58(4)
_computing_cell_refinement 'SAINT V8.38A (?, 2016)'
_computing_data_reduction 'SAINT V8.38A (?, 2016)'
_computing_molecular_graphics 'Olex2 1.3 (Dolomanov et al., 2009)'
_computing_publication_material 'Olex2 1.3 (Dolomanov et al., 2009)'
_computing_structure_refinement 'SHELXL 2018/3 (Sheldrick, 2015)'
_computing_structure_solution 'olex2.solve 1.3 (Bourhis et al., 2015)'
_diffrn_ambient_temperature 302.0
_diffrn_measured_fraction_theta_full 0.993
_diffrn_measured_fraction_theta_max 0.993
_diffrn_measurement_device_type 'Bruker APEX-II CCD'
_diffrn_measurement_method '\f and \w scans'
_diffrn_radiation_type MoK\a
_diffrn_radiation_wavelength 0.71073
_diffrn_reflns_av_R_equivalents 0.0544
_diffrn_reflns_av_unetI/netI 0.0352
_diffrn_reflns_Laue_measured_fraction_full 0.993
_diffrn_reflns_Laue_measured_fraction_max 0.993
_diffrn_reflns_limit_h_max 9
_diffrn_reflns_limit_h_min -9
_diffrn_reflns_limit_k_max 12
_diffrn_reflns_limit_k_min -12
_diffrn_reflns_limit_l_max 15
_diffrn_reflns_limit_l_min -15
_diffrn_reflns_number 16977
_diffrn_reflns_point_group_measured_fraction_full 0.993
_diffrn_reflns_point_group_measured_fraction_max 0.993
_diffrn_reflns_theta_full 25.242
_diffrn_reflns_theta_max 27.537
_diffrn_reflns_theta_min 1.881
_exptl_absorpt_coefficient_mu 10.971
_exptl_absorpt_correction_T_max 0.3525
_exptl_absorpt_correction_T_min 0.2531
_exptl_absorpt_correction_type none
_exptl_absorpt_process_details
;
SADABS-2016/2 (Bruker,2016/2) was used for absorption correction.
wR2(int) was 0.0908 before and 0.0638 after correction.
The Ratio of minimum to maximum transmission is 0.7180.
The \l/2 correction factor is Not present.
;
_exptl_crystal_colour COLORLESS
_exptl_crystal_density_diffrn 4.301
_exptl_crystal_description BLOCK
_exptl_crystal_F_000 824
_refine_diff_density_max 1.191
_refine_diff_density_min -1.858
_refine_diff_density_rms 0.178
_refine_ls_extinction_method none
_refine_ls_goodness_of_fit_ref 1.087
_refine_ls_hydrogen_treatment undef
_refine_ls_matrix_type full
_refine_ls_number_parameters 190
_refine_ls_number_reflns 3290
_refine_ls_number_restraints 0
_refine_ls_restrained_S_all 1.087
_refine_ls_R_factor_all 0.0266
_refine_ls_R_factor_gt 0.0227
_refine_ls_shift/su_max 0.001
_refine_ls_shift/su_mean 0.000
_refine_ls_structure_factor_coef Fsqd
_refine_ls_weighting_details 'w=1/[\s^2^(Fo^2^)+(0.0123P)^2^+1.7468P] where P=(Fo^2^+2Fc^2^)/3'
_refine_ls_weighting_scheme calc
_refine_ls_wR_factor_gt 0.0509
_refine_ls_wR_factor_ref 0.0522
_reflns_Friedel_coverage 0.000
_reflns_number_gt 2919
_reflns_number_total 3290
_reflns_threshold_expression 'I > 2\s(I)'
_cod_data_source_file d3dt03833e2.cif
_cod_data_source_block 222
_cod_depositor_comments 'Adding full bibliography for 7715034--7715035.cif.'
_cod_database_code 7715034
_shelx_shelxl_version_number 2018/3
_shelx_space_group_comment
;
The symmetry employed for this shelxl refinement is uniquely defined
by the following loop, which should always be used as a source of
symmetry information in preference to the above space-group names.
They are only intended as comments.
;
_olex2_refinement_description
;
;
_olex2_submission_special_instructions 'No special instructions were received'

loop_
_space_group_symop_operation_xyz
'x, y, z'
'-x, -y, -z'

loop_
_atom_site_label
_atom_site_type_symbol
_atom_site_fract_x
_atom_site_fract_y
_atom_site_fract_z
_atom_site_U_iso_or_equiv
_atom_site_adp_type
_atom_site_occupancy
_atom_site_site_symmetry_order
_atom_site_calc_flag
_atom_site_refinement_flags_posn
_atom_site_refinement_flags_adp
_atom_site_refinement_flags_occupancy
_atom_site_disorder_assembly
_atom_site_disorder_group
Sb1 Sb 0.87462(5) 0.12705(3) 0.63082(3) 0.01487(8) Uani 1 1 d . . . . .
Sb2 Sb 0.99313(5) 0.73650(3) 0.95686(3) 0.01511(8) Uani 1 1 d . . . . .
Sb3 Sb 0.57446(5) 0.40463(3) 0.81160(3) 0.01544(8) Uani 1 1 d . . . . .
Cs1 Cs 0.86967(5) 0.62520(4) 0.58059(3) 0.02475(8) Uani 1 1 d . . . . .
Cs2 Cs 0.48553(5) -0.13167(4) 0.79318(3) 0.02861(9) Uani 1 1 d . . . . .
P1 P 1.11120(18) 0.04912(13) 0.85341(11) 0.0135(2) Uani 1 1 d . . . . .
P2 P 0.16948(18) 0.47013(13) 0.83344(11) 0.0131(2) Uani 1 1 d . . . . .
P3 P 0.52134(19) 0.21574(13) 0.54039(11) 0.0158(2) Uani 1 1 d . . . . .
O1 O 1.1686(5) 0.1321(4) 0.9898(3) 0.0187(7) Uani 1 1 d . . . . .
O2 O 0.5122(5) 0.3537(4) 0.6243(3) 0.0192(7) Uani 1 1 d . . . . .
O3 O 0.7501(5) 0.6113(4) 0.8164(3) 0.0171(7) Uani 1 1 d . . . . .
O4 O 0.3348(6) 0.4654(4) 0.7712(4) 0.0312(9) Uani 1 1 d . . . . .
O5 O 0.8997(5) 0.0571(4) 0.7853(3) 0.0179(7) Uani 1 1 d . . . . .
O6 O 0.1558(5) 0.6231(4) 0.8380(3) 0.0213(7) Uani 1 1 d . . . . .
O7 O 0.5956(5) 0.1201(3) 0.6266(3) 0.0163(7) Uani 1 1 d . . . . .
O8 O 1.2605(6) 0.1143(4) 0.7898(4) 0.0263(8) Uani 1 1 d . . . . .
O9 O 0.6786(6) 0.2691(4) 0.4781(3) 0.0257(8) Uani 1 1 d . . . . .
O10 O 1.0710(6) -0.1199(4) 0.8443(3) 0.0220(7) Uani 1 1 d . . . . .
O11 O 0.3034(5) 0.1213(4) 0.4539(3) 0.0256(8) Uani 1 1 d . . . . .
O12 O -0.0371(5) 0.3464(4) 0.7497(4) 0.0270(8) Uani 1 1 d . . . . .
O13 O 0.2290(6) 0.4400(4) 0.9593(3) 0.0299(9) Uani 1 1 d . . . . .

loop_
_atom_site_aniso_label
_atom_site_aniso_U_11
_atom_site_aniso_U_22
_atom_site_aniso_U_33
_atom_site_aniso_U_23
_atom_site_aniso_U_13
_atom_site_aniso_U_12
Sb1 0.01454(15) 0.01491(15) 0.01490(15) 0.00366(12) 0.00476(12) 0.00546(12)
Sb2 0.01657(15) 0.01127(14) 0.01378(15) 0.00134(12) 0.00065(12) 0.00486(12)
Sb3 0.01628(15) 0.01195(15) 0.01618(16) 0.00199(12) 0.00401(12) 0.00478(12)
Cs1 0.02670(17) 0.02376(17) 0.02559(17) 0.00780(13) 0.00848(13) 0.01137(13)
Cs2 0.01991(16) 0.03539(19) 0.02461(18) 0.00871(14) 0.00552(13) 0.00426(14)
P1 0.0149(5) 0.0093(5) 0.0145(6) 0.0020(4) 0.0030(4) 0.0043(4)
P2 0.0137(5) 0.0097(5) 0.0152(6) 0.0017(4) 0.0047(4) 0.0044(4)
P3 0.0179(6) 0.0126(5) 0.0133(6) -0.0009(5) 0.0003(5) 0.0069(5)
O1 0.0188(17) 0.0195(17) 0.0134(16) -0.0022(14) -0.0018(13) 0.0099(14)
O2 0.0248(18) 0.0137(16) 0.0156(17) -0.0012(13) 0.0011(14) 0.0096(14)
O3 0.0189(17) 0.0132(15) 0.0131(16) 0.0022(13) 0.0006(13) 0.0027(13)
O4 0.031(2) 0.036(2) 0.046(2) 0.017(2) 0.0245(19) 0.0234(18)
O5 0.0151(16) 0.0198(17) 0.0157(17) 0.0046(14) 0.0014(13) 0.0057(13)
O6 0.0250(18) 0.0109(16) 0.034(2) 0.0067(15) 0.0136(16) 0.0103(14)
O7 0.0151(16) 0.0130(15) 0.0187(17) 0.0032(13) 0.0026(13) 0.0053(13)
O8 0.028(2) 0.0199(18) 0.035(2) 0.0093(16) 0.0172(17) 0.0073(15)
O9 0.034(2) 0.0228(19) 0.0209(19) 0.0050(15) 0.0107(16) 0.0110(16)
O10 0.033(2) 0.0132(16) 0.0227(19) 0.0049(14) 0.0127(16) 0.0099(15)
O11 0.0236(18) 0.0169(17) 0.026(2) -0.0036(15) -0.0057(15) 0.0102(15)
O12 0.0193(18) 0.0149(17) 0.031(2) -0.0049(15) -0.0036(15) 0.0010(14)
O13 0.036(2) 0.027(2) 0.0197(19) 0.0082(16) 0.0048(16) 0.0051(17)

loop_
_atom_type_symbol
_atom_type_description
_atom_type_scat_dispersion_real
_atom_type_scat_dispersion_imag
_atom_type_scat_source
Cs Cs -0.3680 2.1192 'International Tables Vol C Tables 4.2.6.8 and 6.1.1.4'
O O 0.0106 0.0060 'International Tables Vol C Tables 4.2.6.8 and 6.1.1.4'
P P 0.1023 0.0942 'International Tables Vol C Tables 4.2.6.8 and 6.1.1.4'
Sb Sb -0.5866 1.5461 'International Tables Vol C Tables 4.2.6.8 and 6.1.1.4'

loop_
_geom_angle_atom_site_label_1
_geom_angle_atom_site_label_2
_geom_angle_atom_site_label_3
_geom_angle
_geom_angle_site_symmetry_1
_geom_angle_site_symmetry_3
_geom_angle_publ_flag
Cs1 Sb1 Cs2 166.716(11) 2_766 . ?
P3 Sb1 Cs1 85.61(3) . 2_766 ?
P3 Sb1 Cs2 82.08(3) . . ?
O5 Sb1 Cs1 150.58(9) . 2_766 ?
O5 Sb1 Cs2 42.33(9) . . ?
O5 Sb1 P3 116.84(10) . . ?
O5 Sb1 O7 88.93(13) . . ?
O5 Sb1 O11 81.35(14) . 2_656 ?
O5 Sb1 O12 84.95(14) . 1_655 ?
O7 Sb1 Cs1 115.09(9) . 2_766 ?
O7 Sb1 Cs2 52.72(9) . . ?
O7 Sb1 P3 29.48(9) . . ?
O7 Sb1 O11 81.54(13) . 2_656 ?
O7 Sb1 O12 81.01(13) . 1_655 ?
O11 Sb1 Cs1 117.23(10) 2_656 2_766 ?
O11 Sb1 Cs2 59.32(10) 2_656 . ?
O11 Sb1 P3 95.18(9) 2_656 . ?
O12 Sb1 Cs1 82.56(11) 1_655 2_766 ?
O12 Sb1 Cs2 99.14(11) 1_655 . ?
O12 Sb1 P3 75.73(10) 1_655 . ?
O12 Sb1 O11 157.95(15) 1_655 2_656 ?
Cs1 Sb2 Cs2 72.890(8) . 1_565 ?
Cs1 Sb2 Cs2 123.248(10) . 2_767 ?
Cs1 Sb2 Cs2 58.644(8) . 1_665 ?
Cs2 Sb2 Cs2 110.101(8) 2_767 1_565 ?
Cs2 Sb2 Cs2 69.700(9) 2_767 1_665 ?
Cs2 Sb2 Cs2 112.417(10) 1_565 1_665 ?
O1 Sb2 Cs1 111.92(9) 2_767 . ?
O1 Sb2 Cs2 81.27(9) 2_767 2_767 ?
O1 Sb2 Cs2 127.57(10) 2_767 1_665 ?
O1 Sb2 Cs2 40.08(9) 2_767 1_565 ?
O1 Sb2 O6 160.60(13) 2_767 1_655 ?
O1 Sb2 O13 80.23(14) 2_767 2_667 ?
O3 Sb2 Cs1 45.47(10) . . ?
O3 Sb2 Cs2 54.38(9) . 1_565 ?
O3 Sb2 Cs2 160.66(9) . 2_767 ?
O3 Sb2 Cs2 103.81(10) . 1_665 ?
O3 Sb2 O1 89.45(13) . 2_767 ?
O3 Sb2 O6 82.03(13) . 1_655 ?
O3 Sb2 O10 86.73(14) . 1_565 ?
O3 Sb2 O13 74.98(13) . 2_667 ?
O6 Sb2 Cs1 50.53(9) 1_655 . ?
O6 Sb2 Cs2 40.00(8) 1_655 1_665 ?
O6 Sb2 Cs2 101.34(9) 1_655 2_767 ?
O6 Sb2 Cs2 123.42(9) 1_655 1_565 ?
O6 Sb2 O13 113.89(12) 1_655 2_667 ?
O10 Sb2 Cs1 51.55(9) 1_565 . ?
O10 Sb2 Cs2 68.87(10) 1_565 1_565 ?
O10 Sb2 Cs2 75.93(10) 1_565 2_767 ?
O10 Sb2 Cs2 44.71(10) 1_565 1_665 ?
O10 Sb2 O1 87.03(13) 1_565 2_767 ?
O10 Sb2 O6 75.16(12) 1_565 1_655 ?
O10 Sb2 O13 157.68(14) 1_565 2_667 ?
O13 Sb2 Cs1 117.09(9) 2_667 . ?
O13 Sb2 Cs2 89.84(9) 2_667 1_565 ?
O13 Sb2 Cs2 119.54(9) 2_667 2_767 ?
O13 Sb2 Cs2 152.15(10) 2_667 1_665 ?
O2 Sb3 Cs1 47.72(10) . . ?
O3 Sb3 Cs1 42.22(10) . . ?
O3 Sb3 O2 87.17(13) . . ?
O3 Sb3 O4 88.14(15) . . ?
O4 Sb3 Cs1 96.70(11) . . ?
O4 Sb3 O2 83.42(15) . . ?
P3 Cs1 P2 73.10(2) . 1_655 ?
P3 Cs1 P2 153.04(3) 2_666 1_655 ?
P3 Cs1 P3 100.50(2) 2_666 . ?
O2 Cs1 P2 75.34(6) . 1_655 ?
O2 Cs1 P2 159.20(6) 2_666 1_655 ?
O2 Cs1 P3 23.78(6) . . ?
O2 Cs1 P3 88.56(6) . 2_666 ?
O2 Cs1 P3 87.09(6) 2_666 . ?
O2 Cs1 P3 24.49(6) 2_666 2_666 ?
O2 Cs1 O2 83.98(9) . 2_666 ?
O2 Cs1 O9 115.42(9) 2_666 2_766 ?
O2 Cs1 O9 146.02(8) . 2_766 ?
O2 Cs1 O10 117.15(8) 2_666 1_565 ?
O2 Cs1 O10 103.62(8) . 1_565 ?
O2 Cs1 O12 137.32(8) 2_666 1_655 ?
O2 Cs1 O12 55.69(8) . 1_655 ?
O3 Cs1 P2 61.87(6) . 1_655 ?
O3 Cs1 P3 72.58(6) . . ?
O3 Cs1 P3 91.17(6) . 2_666 ?
O3 Cs1 O2 51.88(8) . . ?
O3 Cs1 O2 106.69(9) . 2_666 ?
O3 Cs1 O6 54.44(9) . 1_655 ?
O3 Cs1 O9 93.04(9) . . ?
O3 Cs1 O9 134.38(9) . 2_766 ?
O3 Cs1 O10 51.74(9) . 1_565 ?
O3 Cs1 O11 89.47(9) . 2_666 ?
O3 Cs1 O12 61.15(8) . 1_655 ?
O6 Cs1 P2 20.70(6) 1_655 1_655 ?
O6 Cs1 P3 89.71(6) 1_655 . ?
O6 Cs1 P3 139.41(6) 1_655 2_666 ?
O6 Cs1 O2 160.80(9) 1_655 2_666 ?
O6 Cs1 O2 85.48(8) 1_655 . ?
O6 Cs1 O9 81.79(9) 1_655 2_766 ?
O6 Cs1 O10 50.42(8) 1_655 1_565 ?
O6 Cs1 O12 41.29(8) 1_655 1_655 ?
O9 Cs1 P2 74.39(7) . 1_655 ?
O9 Cs1 P2 81.97(6) 2_766 1_655 ?
O9 Cs1 P3 120.98(6) 2_766 2_666 ?
O9 Cs1 P3 22.40(7) . . ?
O9 Cs1 P3 109.80(7) . 2_666 ?
O9 Cs1 P3 124.52(6) 2_766 . ?
O9 Cs1 O2 46.18(9) . . ?
O9 Cs1 O2 89.75(9) . 2_666 ?
O9 Cs1 O6 94.46(9) . 1_655 ?
O9 Cs1 O9 103.54(8) . 2_766 ?
O9 Cs1 O10 139.27(9) . 1_565 ?
O9 Cs1 O12 95.72(8) 2_766 1_655 ?
O9 Cs1 O12 53.38(8) . 1_655 ?
O10 Cs1 P2 70.93(6) 1_565 1_655 ?
O10 Cs1 P3 92.68(6) 1_565 2_666 ?
O10 Cs1 P3 122.97(6) 1_565 . ?
O10 Cs1 O9 92.19(9) 1_565 2_766 ?
O10 Cs1 O12 88.24(8) 1_565 1_655 ?
O11 Cs1 P2 143.31(7) 2_666 1_655 ?
O11 Cs1 P3 23.56(7) 2_666 2_666 ?
O11 Cs1 P3 122.18(7) 2_666 . ?
O11 Cs1 O2 45.51(8) 2_666 2_666 ?
O11 Cs1 O2 105.85(9) 2_666 . ?
O11 Cs1 O6 123.53(9) 2_666 1_655 ?
O11 Cs1 O9 133.36(9) 2_666 . ?
O11 Cs1 O9 107.47(9) 2_666 2_766 ?
O11 Cs1 O10 73.30(9) 2_666 1_565 ?
O11 Cs1 O12 150.56(10) 2_666 1_655 ?
O12 Cs1 P2 22.67(5) 1_655 1_655 ?
O12 Cs1 P3 143.19(6) 1_655 2_666 ?
O12 Cs1 P3 50.47(5) 1_655 . ?
P3 Cs2 P1 115.25(3) 2_656 1_455 ?
O1 Cs2 P1 120.32(6) 2_757 1_455 ?
O1 Cs2 P3 122.80(7) 2_757 2_656 ?
O1 Cs2 O3 49.89(8) 2_757 1_545 ?
O1 Cs2 O4 78.66(9) 2_757 1_545 ?
O1 Cs2 O7 119.49(9) 2_757 . ?
O1 Cs2 O8 126.61(9) 2_757 1_455 ?
O1 Cs2 O10 118.11(9) 2_757 1_455 ?
O1 Cs2 O11 103.61(9) 2_757 2_656 ?
O3 Cs2 P1 156.57(6) 1_545 1_455 ?
O3 Cs2 P3 82.38(5) 1_545 2_656 ?
O3 Cs2 O4 44.70(8) 1_545 1_545 ?
O4 Cs2 P1 117.15(6) 1_545 1_455 ?
O4 Cs2 P3 88.17(7) 1_545 2_656 ?
O5 Cs2 P1 121.32(7) . 1_455 ?
O5 Cs2 P3 71.74(7) . 2_656 ?
O5 Cs2 O1 69.08(9) . 2_757 ?
O5 Cs2 O3 77.66(8) . 1_545 ?
O5 Cs2 O4 121.34(8) . 1_545 ?
O5 Cs2 O7 51.95(8) . . ?
O5 Cs2 O8 101.43(9) . 1_455 ?
O5 Cs2 O10 144.45(9) . 1_455 ?
O5 Cs2 O11 48.67(8) . 2_656 ?
O6 Cs2 P1 75.13(6) 1_545 1_455 ?
O6 Cs2 P3 112.36(7) 1_545 2_656 ?
O6 Cs2 O1 94.18(10) 1_545 2_757 ?
O6 Cs2 O3 84.02(8) 1_545 1_545 ?
O6 Cs2 O4 42.47(8) 1_545 1_545 ?
O6 Cs2 O5 160.59(9) 1_545 . ?
O6 Cs2 O7 146.21(9) 1_545 . ?
O6 Cs2 O8 96.47(9) 1_545 1_455 ?
O6 Cs2 O10 51.93(8) 1_545 1_455 ?
O6 Cs2 O11 131.89(9) 1_545 2_656 ?
O7 Cs2 P1 84.59(6) . 1_455 ?
O7 Cs2 P3 53.12(6) . 2_656 ?
O7 Cs2 O3 118.84(8) . 1_545 ?
O7 Cs2 O4 141.29(9) . 1_545 ?
O7 Cs2 O11 47.00(8) . 2_656 ?
O8 Cs2 P1 22.54(6) 1_455 1_455 ?
O8 Cs2 P3 100.59(7) 1_455 2_656 ?
O8 Cs2 O3 176.50(9) 1_455 1_545 ?
O8 Cs2 O4 136.79(9) 1_455 1_545 ?
O8 Cs2 O7 62.29(8) 1_455 . ?
O8 Cs2 O11 107.07(8) 1_455 2_656 ?
O9 Cs2 P1 103.90(7) 2_656 1_455 ?
O9 Cs2 P3 21.27(7) 2_656 2_656 ?
O9 Cs2 O1 135.52(9) 2_656 2_757 ?
O9 Cs2 O3 87.36(9) 2_656 1_545 ?
O9 Cs2 O4 77.17(9) 2_656 1_545 ?
O9 Cs2 O5 93.00(10) 2_656 . ?
O9 Cs2 O6 92.51(10) 2_656 1_545 ?
O9 Cs2 O7 66.19(9) 2_656 . ?
O9 Cs2 O8 96.07(10) 2_656 1_455 ?
O9 Cs2 O10 100.30(10) 2_656 1_455 ?
O9 Cs2 O11 44.66(9) 2_656 2_656 ?
O10 Cs2 P1 23.32(6) 1_455 1_455 ?
O10 Cs2 P3 118.15(7) 1_455 2_656 ?
O10 Cs2 O3 135.29(8) 1_455 1_545 ?
O10 Cs2 O4 93.84(8) 1_455 1_545 ?
O10 Cs2 O7 104.24(8) 1_455 . ?
O10 Cs2 O8 44.76(8) 1_455 1_455 ?
O10 Cs2 O11 138.14(8) 1_455 2_656 ?
O11 Cs2 P1 127.34(6) 2_656 1_455 ?
O11 Cs2 P3 23.50(6) 2_656 2_656 ?
O11 Cs2 O3 74.93(7) 2_656 1_545 ?
O11 Cs2 O4 97.64(8) 2_656 1_545 ?
Cs2 P1 Cs2 132.22(3) 1_655 . ?
Cs2 P1 Cs2 118.88(3) . 2_757 ?
Cs2 P1 Cs2 76.99(2) 1_655 2_757 ?
O1 P1 Cs2 113.49(13) . 1_655 ?
O1 P1 Cs2 36.73(12) . 2_757 ?
O1 P1 Cs2 94.99(14) . . ?
O1 P1 O5 105.63(18) . . ?
O1 P1 O10 108.67(19) . . ?
O5 P1 Cs2 140.62(14) . 1_655 ?
O5 P1 Cs2 35.78(13) . . ?
O5 P1 Cs2 141.33(14) . 2_757 ?
O8 P1 Cs2 100.20(16) . 2_757 ?
O8 P1 Cs2 140.63(16) . . ?
O8 P1 Cs2 58.12(14) . 1_655 ?
O8 P1 O1 115.8(2) . . ?
O8 P1 O5 108.4(2) . . ?
O8 P1 O10 110.9(2) . . ?
O10 P1 Cs2 56.72(14) . 1_655 ?
O10 P1 Cs2 78.62(14) . . ?
O10 P1 Cs2 85.74(14) . 2_757 ?
O10 P1 O5 106.9(2) . . ?
Cs2 P2 Cs1 63.516(19) 1_565 1_455 ?
O4 P2 Cs1 95.33(15) . 1_455 ?
O4 P2 Cs2 66.84(15) . 1_565 ?
O6 P2 Cs1 48.28(14) . 1_455 ?
O6 P2 Cs2 41.36(14) . 1_565 ?
O6 P2 O4 107.0(2) . . ?
O6 P2 O12 108.9(2) . . ?
O6 P2 O13 113.6(2) . . ?
O12 P2 Cs1 68.30(14) . 1_455 ?
O12 P2 Cs2 130.35(16) . 1_565 ?
O12 P2 O4 107.6(2) . . ?
O13 P2 Cs1 153.92(17) . 1_455 ?
O13 P2 Cs2 118.02(16) . 1_565 ?
O13 P2 O4 109.3(2) . . ?
O13 P2 O12 110.4(2) . . ?
Sb1 P3 Cs1 92.81(3) . . ?
Sb1 P3 Cs1 171.89(4) . 2_666 ?
Sb1 P3 Cs2 93.25(3) . 2_656 ?
Cs1 P3 Cs1 79.50(2) 2_666 . ?
Cs1 P3 Cs2 88.08(3) . 2_656 ?
Cs1 P3 Cs2 83.99(3) 2_666 2_656 ?
O2 P3 Sb1 117.70(13) . . ?
O2 P3 Cs1 57.05(14) . . ?
O2 P3 Cs1 60.12(13) . 2_666 ?
O2 P3 Cs2 132.18(14) . 2_656 ?
O2 P3 O7 107.49(18) . . ?
O7 P3 Sb1 38.69(12) . . ?
O7 P3 Cs1 119.88(13) . . ?
O7 P3 Cs1 148.55(13) . 2_666 ?
O7 P3 Cs2 118.71(13) . 2_656 ?
O9 P3 Sb1 68.49(14) . . ?
O9 P3 Cs1 104.44(15) . 2_666 ?
O9 P3 Cs1 53.31(14) . . ?
O9 P3 Cs2 46.07(15) . 2_656 ?
O9 P3 O2 110.3(2) . . ?
O9 P3 O7 107.0(2) . . ?
O9 P3 O11 115.3(2) . . ?
O11 P3 Sb1 130.60(14) . . ?
O11 P3 Cs1 130.51(14) . . ?
O11 P3 Cs1 55.40(13) . 2_666 ?
O11 P3 Cs2 69.61(16) . 2_656 ?
O11 P3 O2 107.0(2) . . ?
O11 P3 O7 109.55(19) . . ?
Sb2 O1 Cs2 113.57(12) 2_767 2_757 ?
P1 O1 Sb2 120.58(18) . 2_767 ?
P1 O1 Cs2 125.84(17) . 2_757 ?
Sb3 O2 Cs1 126.66(14) . 2_666 ?
Sb3 O2 Cs1 104.40(12) . . ?
Cs1 O2 Cs1 96.02(9) . 2_666 ?
P3 O2 Sb3 127.97(19) . . ?
P3 O2 Cs1 95.39(14) . 2_666 ?
P3 O2 Cs1 99.16(16) . . ?
Sb2 O3 Sb3 122.16(16) . . ?
Sb2 O3 Cs1 107.81(13) . . ?
Sb2 O3 Cs2 99.70(11) . 1_565 ?
Sb3 O3 Cs1 112.37(13) . . ?
Sb3 O3 Cs2 113.81(13) . 1_565 ?
Cs1 O3 Cs2 97.67(8) . 1_565 ?
Sb3 O4 Cs2 112.62(15) . 1_565 ?
P2 O4 Sb3 134.2(2) . . ?
P2 O4 Cs2 89.82(15) . 1_565 ?
Sb1 O5 Cs2 111.08(12) . . ?
P1 O5 Sb1 117.68(19) . . ?
P1 O5 Cs2 126.34(17) . . ?
Sb2 O6 Cs1 93.98(10) 1_455 1_455 ?
Sb2 O6 Cs2 108.96(11) 1_455 1_565 ?
Cs2 O6 Cs1 85.06(9) 1_565 1_455 ?
P2 O6 Sb2 126.7(2) . 1_455 ?
P2 O6 Cs1 111.02(18) . 1_455 ?
P2 O6 Cs2 119.13(18) . 1_565 ?
Sb1 O7 Cs2 98.90(11) . . ?
P3 O7 Sb1 111.83(18) . . ?
P3 O7 Cs2 148.76(17) . . ?
P1 O8 Cs2 99.34(16) . 1_655 ?
Cs1 O9 Cs1 76.46(8) . 2_766 ?
Cs2 O9 Cs1 81.67(9) 2_656 2_766 ?
Cs2 O9 Cs1 119.67(11) 2_656 . ?
P3 O9 Cs1 161.5(2) . 2_766 ?
P3 O9 Cs1 104.29(17) . . ?
P3 O9 Cs2 112.66(19) . 2_656 ?
Sb2 O10 Cs1 98.32(11) 1_545 1_545 ?
Sb2 O10 Cs2 108.50(13) 1_545 1_655 ?
Cs1 O10 Cs2 79.66(8) 1_545 1_655 ?
P1 O10 Sb2 134.0(2) . 1_545 ?
P1 O10 Cs1 122.24(18) . 1_545 ?
P1 O10 Cs2 99.96(16) . 1_655 ?
Sb1 O11 Cs1 125.06(13) 2_656 2_666 ?
Sb1 O11 Cs2 88.22(11) 2_656 2_656 ?
Cs1 O11 Cs2 97.40(10) 2_666 2_656 ?
P3 O11 Sb1 133.9(2) . 2_656 ?
P3 O11 Cs1 101.03(16) . 2_666 ?
P3 O11 Cs2 86.89(17) . 2_656 ?
Sb1 O12 Cs1 113.07(14) 1_455 1_455 ?
P2 O12 Sb1 134.1(2) . 1_455 ?
P2 O12 Cs1 89.03(15) . 1_455 ?
P2 O13 Sb2 126.8(2) . 2_667 ?

loop_
_geom_bond_atom_site_label_1
_geom_bond_atom_site_label_2
_geom_bond_distance
_geom_bond_site_symmetry_2
_geom_bond_publ_flag
Sb1 Cs1 4.0445(5) 2_766 ?
Sb1 Cs2 4.1578(5) . ?
Sb1 P3 2.9704(12) . ?
Sb1 O5 1.995(3) . ?
Sb1 O7 2.000(3) . ?
Sb1 O11 2.233(3) 2_656 ?
Sb1 O12 2.136(3) 1_655 ?
Sb2 Cs1 4.1135(5) . ?
Sb2 Cs2 4.3810(5) 1_565 ?
Sb2 Cs2 4.3904(5) 1_665 ?
Sb2 Cs2 4.3439(5) 2_767 ?
Sb2 O1 2.122(3) 2_767 ?
Sb2 O3 1.943(3) . ?
Sb2 O6 2.394(3) 1_655 ?
Sb2 O10 2.087(3) 1_565 ?
Sb2 O13 2.440(4) 2_667 ?
Sb3 Cs1 4.2388(5) . ?
Sb3 O2 2.046(3) . ?
Sb3 O3 1.967(3) . ?
Sb3 O4 1.990(4) . ?
Cs1 P2 3.9812(12) 1_655 ?
Cs1 P3 3.8095(13) . ?
Cs1 P3 3.7373(12) 2_666 ?
Cs1 O2 3.255(3) 2_666 ?
Cs1 O2 3.238(4) . ?
Cs1 O3 3.080(3) . ?
Cs1 O6 3.183(4) 1_655 ?
Cs1 O9 3.152(4) . ?
Cs1 O9 3.387(4) 2_766 ?
Cs1 O10 3.256(3) 1_565 ?
Cs1 O11 3.134(3) 2_666 ?
Cs1 O12 3.700(4) 1_655 ?
Cs2 P1 3.8372(12) 1_455 ?
Cs2 P3 3.8110(13) 2_656 ?
Cs2 O1 3.077(3) 2_757 ?
Cs2 O3 3.613(3) 1_545 ?
Cs2 O4 3.626(4) 1_545 ?
Cs2 O5 3.001(3) . ?
Cs2 O6 2.984(3) 1_545 ?
Cs2 O7 3.348(3) . ?
Cs2 O8 3.302(4) 1_455 ?
Cs2 O9 2.974(4) 2_656 ?
Cs2 O10 3.257(4) 1_455 ?
Cs2 O11 3.577(4) 2_656 ?
P1 O1 1.541(3) . ?
P1 O5 1.576(3) . ?
P1 O8 1.490(4) . ?
P1 O10 1.542(3) . ?
P2 O4 1.563(4) . ?
P2 O6 1.508(3) . ?
P2 O12 1.534(3) . ?
P2 O13 1.513(4) . ?
P3 O2 1.556(3) . ?
P3 O7 1.575(3) . ?
P3 O9 1.498(4) . ?
P3 O11 1.522(4) . ?

loop_
_geom_torsion_atom_site_label_1
_geom_torsion_atom_site_label_2
_geom_torsion_atom_site_label_3
_geom_torsion_atom_site_label_4
_geom_torsion
_geom_torsion_site_symmetry_1
_geom_torsion_site_symmetry_2
_geom_torsion_site_symmetry_3
_geom_torsion_site_symmetry_4
_geom_torsion_publ_flag
Sb1 P3 O2 Sb3 -42.4(3) . . . . ?
Sb1 P3 O2 Cs1 171.09(5) . . . 2_666 ?
Sb1 P3 O2 Cs1 74.08(13) . . . . ?
Sb1 P3 O7 Cs2 -169.1(4) . . . . ?
Sb1 P3 O9 Cs1 -21.1(6) . . . 2_766 ?
Sb1 P3 O9 Cs1 -111.06(14) . . . . ?
Sb1 P3 O9 Cs2 117.66(16) . . . 2_656 ?
Sb1 P3 O11 Sb1 8.3(4) . . . 2_656 ?
Sb1 P3 O11 Cs1 -173.11(7) . . . 2_666 ?
Sb1 P3 O11 Cs2 -76.18(17) . . . 2_656 ?
Cs1 P2 O4 Sb3 -179.6(3) 1_455 . . . ?
Cs1 P2 O4 Cs2 58.19(8) 1_455 . . 1_565 ?
Cs1 P2 O6 Sb2 112.3(3) 1_455 . . 1_455 ?
Cs1 P2 O6 Cs2 -96.2(2) 1_455 . . 1_565 ?
Cs1 P2 O12 Sb1 122.0(3) 1_455 . . 1_455 ?
Cs1 P2 O13 Sb2 67.8(5) 1_455 . . 2_667 ?
Cs1 P3 O2 Sb3 146.5(3) 2_666 . . . ?
Cs1 P3 O2 Sb3 -116.4(3) . . . . ?
Cs1 P3 O2 Cs1 97.00(11) . . . 2_666 ?
Cs1 P3 O2 Cs1 -97.00(11) 2_666 . . . ?
Cs1 P3 O7 Sb1 -51.2(2) . . . . ?
Cs1 P3 O7 Sb1 -173.64(10) 2_666 . . . ?
Cs1 P3 O7 Cs2 17.2(5) 2_666 . . . ?
Cs1 P3 O7 Cs2 139.7(3) . . . . ?
Cs1 P3 O9 Cs1 64.75(13) 2_666 . . . ?
Cs1 P3 O9 Cs1 154.7(6) 2_666 . . 2_766 ?
Cs1 P3 O9 Cs1 90.0(6) . . . 2_766 ?
Cs1 P3 O9 Cs2 -66.53(15) 2_666 . . 2_656 ?
Cs1 P3 O9 Cs2 -131.3(2) . . . 2_656 ?
Cs1 P3 O11 Sb1 153.14(18) . . . 2_656 ?
Cs1 P3 O11 Sb1 -178.5(4) 2_666 . . 2_656 ?
Cs1 P3 O11 Cs1 -28.3(2) . . . 2_666 ?
Cs1 P3 O11 Cs2 68.62(16) . . . 2_656 ?
Cs1 P3 O11 Cs2 96.93(12) 2_666 . . 2_656 ?
Cs2 P1 O1 Sb2 172.58(13) 1_655 . . 2_767 ?
Cs2 P1 O1 Sb2 179.3(4) 2_757 . . 2_767 ?
Cs2 P1 O1 Sb2 -46.8(2) . . . 2_767 ?
Cs2 P1 O1 Cs2 133.92(17) . . . 2_757 ?
Cs2 P1 O1 Cs2 -6.7(2) 1_655 . . 2_757 ?
Cs2 P1 O5 Sb1 141.41(13) 2_757 . . . ?
Cs2 P1 O5 Sb1 -152.9(3) . . . . ?
Cs2 P1 O5 Sb1 -56.0(3) 1_655 . . . ?
Cs2 P1 O5 Cs2 96.9(2) 1_655 . . . ?
Cs2 P1 O5 Cs2 -65.7(3) 2_757 . . . ?
Cs2 P1 O8 Cs2 -119.32(17) . . . 1_655 ?
Cs2 P1 O8 Cs2 67.59(11) 2_757 . . 1_655 ?
Cs2 P1 O10 Sb2 -69.7(3) . . . 1_545 ?
Cs2 P1 O10 Sb2 50.9(3) 2_757 . . 1_545 ?
Cs2 P1 O10 Sb2 128.1(3) 1_655 . . 1_545 ?
Cs2 P1 O10 Cs1 -161.21(17) 2_757 . . 1_545 ?
Cs2 P1 O10 Cs1 78.19(16) . . . 1_545 ?
Cs2 P1 O10 Cs1 -83.99(17) 1_655 . . 1_545 ?
Cs2 P1 O10 Cs2 -77.22(9) 2_757 . . 1_655 ?
Cs2 P1 O10 Cs2 162.18(11) . . . 1_655 ?
Cs2 P2 O4 Sb3 122.3(4) 1_565 . . . ?
Cs2 P2 O6 Sb2 -151.5(4) 1_565 . . 1_455 ?
Cs2 P2 O6 Cs1 96.2(2) 1_565 . . 1_455 ?
Cs2 P2 O12 Sb1 107.4(3) 1_565 . . 1_455 ?
Cs2 P2 O12 Cs1 -14.58(19) 1_565 . . 1_455 ?
Cs2 P2 O13 Sb2 154.28(16) 1_565 . . 2_667 ?
Cs2 P3 O2 Sb3 -166.57(12) 2_656 . . . ?
Cs2 P3 O2 Cs1 -50.12(19) 2_656 . . . ?
Cs2 P3 O2 Cs1 46.88(19) 2_656 . . 2_666 ?
Cs2 P3 O7 Sb1 54.52(19) 2_656 . . . ?
Cs2 P3 O7 Cs2 -114.6(3) 2_656 . . . ?
Cs2 P3 O9 Cs1 131.3(2) 2_656 . . . ?
Cs2 P3 O9 Cs1 -138.8(7) 2_656 . . 2_766 ?
Cs2 P3 O11 Sb1 84.5(3) 2_656 . . 2_656 ?
Cs2 P3 O11 Cs1 -96.93(12) 2_656 . . 2_666 ?
O1 P1 O5 Sb1 130.6(2) . . . . ?
O1 P1 O5 Cs2 -76.5(2) . . . . ?
O1 P1 O8 Cs2 102.73(18) . . . 1_655 ?
O1 P1 O10 Sb2 21.8(4) . . . 1_545 ?
O1 P1 O10 Cs1 169.66(18) . . . 1_545 ?
O1 P1 O10 Cs2 -106.35(16) . . . 1_655 ?
O2 P3 O7 Sb1 -112.7(2) . . . . ?
O2 P3 O7 Cs2 78.2(3) . . . . ?
O2 P3 O9 Cs1 91.7(6) . . . 2_766 ?
O2 P3 O9 Cs1 1.7(2) . . . . ?
O2 P3 O9 Cs2 -129.59(17) . . . 2_656 ?
O2 P3 O11 Sb1 -146.0(3) . . . 2_656 ?
O2 P3 O11 Cs1 32.5(2) . . . 2_666 ?
O2 P3 O11 Cs2 129.46(15) . . . 2_656 ?
O4 P2 O6 Sb2 -165.9(2) . . . 1_455 ?
O4 P2 O6 Cs1 81.8(2) . . . 1_455 ?
O4 P2 O6 Cs2 -14.4(3) . . . 1_565 ?
O4 P2 O12 Sb1 33.2(4) . . . 1_455 ?
O4 P2 O12 Cs1 -88.78(17) . . . 1_455 ?
O4 P2 O13 Sb2 -132.3(3) . . . 2_667 ?
O5 P1 O1 Sb2 -12.0(3) . . . 2_767 ?
O5 P1 O1 Cs2 168.71(19) . . . 2_757 ?
O5 P1 O8 Cs2 -138.81(15) . . . 1_655 ?
O5 P1 O10 Sb2 -91.8(3) . . . 1_545 ?
O5 P1 O10 Cs1 56.1(2) . . . 1_545 ?
O5 P1 O10 Cs2 140.05(15) . . . 1_655 ?
O6 P2 O4 Sb3 132.5(3) . . . . ?
O6 P2 O4 Cs2 10.29(19) . . . 1_565 ?
O6 P2 O12 Sb1 148.7(3) . . . 1_455 ?
O6 P2 O12 Cs1 26.78(19) . . . 1_455 ?
O6 P2 O13 Sb2 108.3(3) . . . 2_667 ?
O7 P3 O2 Sb3 -1.7(3) . . . . ?
O7 P3 O2 Cs1 114.72(15) . . . . ?
O7 P3 O2 Cs1 -148.28(14) . . . 2_666 ?
O7 P3 O9 Cs1 -25.0(7) . . . 2_766 ?
O7 P3 O9 Cs1 -114.95(16) . . . . ?
O7 P3 O9 Cs2 113.77(18) . . . 2_656 ?
O7 P3 O11 Sb1 -29.8(4) . . . 2_656 ?
O7 P3 O11 Cs1 148.74(15) . . . 2_666 ?
O7 P3 O11 Cs2 -114.32(15) . . . 2_656 ?
O8 P1 O1 Sb2 108.0(2) . . . 2_767 ?
O8 P1 O1 Cs2 -71.3(3) . . . 2_757 ?
O8 P1 O5 Sb1 5.9(3) . . . . ?
O8 P1 O5 Cs2 158.8(2) . . . . ?
O8 P1 O10 Sb2 150.2(3) . . . 1_545 ?
O8 P1 O10 Cs1 -61.9(3) . . . 1_545 ?
O8 P1 O10 Cs2 22.1(2) . . . 1_655 ?
O9 P3 O2 Sb3 -118.1(3) . . . . ?
O9 P3 O2 Cs1 -1.6(2) . . . . ?
O9 P3 O2 Cs1 95.38(18) . . . 2_666 ?
O9 P3 O7 Sb1 5.8(2) . . . . ?
O9 P3 O7 Cs2 -163.3(3) . . . . ?
O9 P3 O11 Sb1 90.9(3) . . . 2_656 ?
O9 P3 O11 Cs1 -90.6(2) . . . 2_666 ?
O9 P3 O11 Cs2 6.4(2) . . . 2_656 ?
O10 P1 O1 Sb2 -126.4(2) . . . 2_767 ?
O10 P1 O1 Cs2 54.3(3) . . . 2_757 ?
O10 P1 O5 Sb1 -113.7(2) . . . . ?
O10 P1 O5 Cs2 39.2(3) . . . . ?
O10 P1 O8 Cs2 -21.7(2) . . . 1_655 ?
O11 P3 O2 Sb3 115.9(3) . . . . ?
O11 P3 O2 Cs1 -30.7(2) . . . 2_666 ?
O11 P3 O2 Cs1 -127.70(18) . . . . ?
O11 P3 O7 Sb1 131.4(2) . . . . ?
O11 P3 O7 Cs2 -37.7(4) . . . . ?
O11 P3 O9 Cs1 122.96(18) . . . . ?
O11 P3 O9 Cs1 -147.1(6) . . . 2_766 ?
O11 P3 O9 Cs2 -8.3(3) . . . 2_656 ?
O12 P2 O4 Sb3 -110.7(3) . . . . ?
O12 P2 O4 Cs2 127.10(17) . . . 1_565 ?
O12 P2 O6 Sb2 78.1(3) . . . 1_455 ?
O12 P2 O6 Cs1 -34.1(2) . . . 1_455 ?
O12 P2 O6 Cs2 -130.4(2) . . . 1_565 ?
O12 P2 O13 Sb2 -14.2(3) . . . 2_667 ?
O13 P2 O4 Sb3 9.2(4) . . . . ?
O13 P2 O4 Cs2 -113.05(17) . . . 1_565 ?
O13 P2 O6 Sb2 -45.2(3) . . . 1_455 ?
O13 P2 O6 Cs1 -157.51(19) . . . 1_455 ?
O13 P2 O6 Cs2 106.3(2) . . . 1_565 ?
O13 P2 O12 Sb1 -86.0(4) . . . 1_455 ?
O13 P2 O12 Cs1 152.06(18) . . . 1_455 ?
